data_4075905
loop_
_publ_author_name
'Yeh, Wen-Yann'
'Hsiao, Shu-Ching'
'Peng, Shie-Ming'
'Lee, Gene-Hsiang'

_publ_section_title
;
 Synthesis of the N(CH2CH2NCH(o-C6H4)PPh2)3Ligand and Its Complexation
 with Tungsten Carbonyls To Form a 47-Membered Cryptand-Like
 Metallatricycle
;
_journal_issue 14
_journal_name_full Organometallics
_journal_page_first 3365
_journal_paper_doi 10.1021/om050281p
_journal_volume 24
_journal_year 2005
_chemical_formula_sum 'C75 H57 N4 O12 P3 W3'
_chemical_formula_weight 1850.71
_chemical_name_systematic
; 
 ? 
;
_space_group_IT_number 14
_symmetry_cell_setting monoclinic
_symmetry_space_group_name_Hall '-P 2yn'
_symmetry_space_group_name_H-M 'P 1 21/n 1'
_atom_sites_solution_hydrogens geom
_atom_sites_solution_primary direct
_atom_sites_solution_secondary difmap
_audit_creation_method SHELXL-97
_cell_angle_alpha 90.00
_cell_angle_beta 101.1405(9)
_cell_angle_gamma 90.00
_cell_formula_units_Z 4
_cell_length_a 20.5438(4)
_cell_length_b 9.0415(2)
_cell_length_c 38.2879(7)
_cell_measurement_reflns_used all
_cell_measurement_temperature 150(1)
_cell_measurement_theta_max 27.50
_cell_measurement_theta_min 1.05
_cell_volume 6977.8(2)
_computing_cell_refinement DENZO-SMN
_computing_data_collection 'NONIUS COLLECT'
_computing_data_reduction DENZO-SMN
_computing_molecular_graphics SHELXTL
_computing_publication_material SHELXTL
_computing_structure_refinement 'SHELXL-97 (Sheldrick, 1997)'
_computing_structure_solution 'SHELXS-97 (Sheldrick, 1990)'
_diffrn_ambient_temperature 150(1)
_diffrn_measured_fraction_theta_full 0.995
_diffrn_measured_fraction_theta_max 0.995
_diffrn_measurement_device_type 'NONIUS KappaCCD'
_diffrn_measurement_method '\w scans'
_diffrn_radiation_monochromator graphite
_diffrn_radiation_source 'fine-focus sealed tube'
_diffrn_radiation_type MoK\a
_diffrn_radiation_wavelength 0.71073
_diffrn_reflns_av_R_equivalents 0.0886
_diffrn_reflns_av_sigmaI/netI 0.0990
_diffrn_reflns_limit_h_max 26
_diffrn_reflns_limit_h_min -26
_diffrn_reflns_limit_k_max 11
_diffrn_reflns_limit_k_min -11
_diffrn_reflns_limit_l_max 49
_diffrn_reflns_limit_l_min -49
_diffrn_reflns_number 61633
_diffrn_reflns_theta_full 27.50
_diffrn_reflns_theta_max 27.50
_diffrn_reflns_theta_min 1.05
_exptl_absorpt_coefficient_mu 5.067
_exptl_absorpt_correction_T_max 0.528
_exptl_absorpt_correction_T_min 0.428
_exptl_absorpt_correction_type multi-scan
_exptl_crystal_colour red
_exptl_crystal_density_diffrn 1.762
_exptl_crystal_density_method 'not measured'
_exptl_crystal_description block
_exptl_crystal_F_000 3592
_exptl_crystal_size_max 0.15
_exptl_crystal_size_mid 0.15
_exptl_crystal_size_min 0.13
_refine_diff_density_max 2.088
_refine_diff_density_min -1.818
_refine_diff_density_rms 0.414
_refine_ls_extinction_coef 0.00141(7)
_refine_ls_extinction_expression Fc^*^=kFc[1+0.001xFc^2^\l^3^/sin(2\q)]^-1/4^
_refine_ls_extinction_method SHELXL
_refine_ls_goodness_of_fit_ref 1.064
_refine_ls_hydrogen_treatment mixed
_refine_ls_matrix_type full
_refine_ls_number_parameters 875
_refine_ls_number_reflns 15955
_refine_ls_number_restraints 0
_refine_ls_restrained_S_all 1.064
_refine_ls_R_factor_all 0.1054
_refine_ls_R_factor_gt 0.0528
_refine_ls_shift/su_max 0.003
_refine_ls_shift/su_mean 0.000
_refine_ls_structure_factor_coef Fsqd
_refine_ls_weighting_details 'calc w=1/[\s^2^(Fo^2^)+(0.0818P)^2^+0.0000P] where P=(Fo^2^+2Fc^2^)/3'
_refine_ls_weighting_scheme calc
_refine_ls_wR_factor_gt 0.1166
_refine_ls_wR_factor_ref 0.1587
_reflns_number_gt 10148
_reflns_number_total 15955
_reflns_threshold_expression >2sigma(I)
_cod_data_source_file om050281psi20050413_042622.cif
_cod_data_source_block ic10041
_cod_depositor_comments
;
The following automatic conversions were performed:

'_symmetry_cell_setting' value 'Monoclinic' changed to 'monoclinic'
according to /home/saulius/struct/CIF-dictionaries/cif_core.dic
dictionary named 'cif_core.dic' version 2.4.1 from 2010-06-29.

Automatic conversion script
Id: cif_fix_values 1715 2011-07-08 13:25:40Z adriana 
;
_cod_original_sg_symbol_H-M P2(1)/n
_cod_database_code 4075905

loop_
_symmetry_equiv_pos_as_xyz
'x, y, z'
'-x+1/2, y+1/2, -z+1/2'
'-x, -y, -z'
'x-1/2, -y-1/2, z-1/2'

loop_
_atom_site_label
_atom_site_type_symbol
_atom_site_fract_x
_atom_site_fract_y
_atom_site_fract_z
_atom_site_U_iso_or_equiv
_atom_site_adp_type
_atom_site_occupancy
_atom_site_symmetry_multiplicity
_atom_site_calc_flag
_atom_site_refinement_flags
W1 W 0.536667(17) -0.00068(4) 0.197297(9) 0.02305(11) Uani 1 1 d .
W2 W 0.166388(18) 0.28200(4) 0.134641(10) 0.02508(12) Uani 1 1 d .
W3 W 0.384035(18) 0.30116(4) -0.039086(10) 0.02776(12) Uani 1 1 d .
P1 P 0.57324(11) 0.2334(3) 0.22975(6) 0.0241(5) Uani 1 1 d .
P2 P 0.09862(11) 0.0511(3) 0.12527(6) 0.0270(5) Uani 1 1 d .
P3 P 0.31313(12) 0.5153(3) -0.03047(6) 0.0265(5) Uani 1 1 d .
O1 O 0.6817(4) -0.0633(8) 0.18300(19) 0.0475(19) Uani 1 1 d .
O2 O 0.5780(3) -0.2302(8) 0.25892(18) 0.0424(18) Uani 1 1 d .
O3 O 0.4005(3) -0.0072(8) 0.22505(19) 0.0468(19) Uani 1 1 d .
O4 O 0.4945(4) -0.2780(8) 0.14876(18) 0.051(2) Uani 1 1 d .
O5 O 0.2538(3) 0.5712(7) 0.14965(18) 0.0392(17) Uani 1 1 d .
O6 O 0.1574(4) 0.2987(8) 0.21704(19) 0.054(2) Uani 1 1 d .
O7 O 0.0405(3) 0.4852(7) 0.1200(2) 0.0449(19) Uani 1 1 d .
O8 O 0.1740(4) 0.3305(8) 0.05330(18) 0.0467(19) Uani 1 1 d .
O9 O 0.2894(4) 0.2681(8) -0.11469(18) 0.0455(19) Uani 1 1 d .
O10 O 0.4669(3) 0.4683(9) -0.08733(19) 0.048(2) Uani 1 1 d .
O11 O 0.5111(3) 0.3388(8) 0.02215(18) 0.0472(19) Uani 1 1 d .
O12 O 0.4556(4) -0.0032(8) -0.0464(2) 0.051(2) Uani 1 1 d .
N1 N 0.5049(3) 0.1681(8) 0.15322(18) 0.0242(17) Uani 1 1 d .
N2 N 0.2494(3) 0.1136(9) 0.14846(18) 0.0279(18) Uani 1 1 d .
N3 N 0.3184(4) 0.1998(8) -0.00348(18) 0.0281(18) Uani 1 1 d .
N4 N 0.3828(3) 0.1469(8) 0.09421(18) 0.0251(17) Uani 1 1 d .
C1 C 0.6300(5) -0.0321(11) 0.1869(2) 0.035(2) Uani 1 1 d .
C2 C 0.5639(5) -0.1445(11) 0.2361(2) 0.031(2) Uani 1 1 d .
C3 C 0.4488(5) 0.0022(10) 0.2139(2) 0.034(2) Uani 1 1 d .
C4 C 0.5081(5) -0.1734(11) 0.1665(3) 0.032(2) Uani 1 1 d .
C5 C 0.2236(5) 0.4647(12) 0.1448(2) 0.033(2) Uani 1 1 d .
C6 C 0.1603(5) 0.2863(10) 0.1873(3) 0.033(2) Uani 1 1 d .
C7 C 0.0878(5) 0.4087(11) 0.1250(2) 0.032(2) Uani 1 1 d .
C8 C 0.1727(4) 0.3047(10) 0.0824(3) 0.030(2) Uani 1 1 d .
C9 C 0.3198(5) 0.2737(11) -0.0861(3) 0.034(2) Uani 1 1 d .
C10 C 0.4377(4) 0.4054(12) -0.0687(3) 0.036(2) Uani 1 1 d .
C11 C 0.4612(5) 0.3299(11) 0.0019(2) 0.034(2) Uani 1 1 d .
C12 C 0.4274(5) 0.1056(11) -0.0446(2) 0.033(2) Uani 1 1 d .
C13 C 0.4368(4) 0.0401(10) 0.1014(2) 0.026(2) Uani 1 1 d .
H13A H 0.4400 -0.0124 0.0791 0.031 Uiso 1 1 calc R
H13B H 0.4269 -0.0341 0.1187 0.031 Uiso 1 1 calc R
C14 C 0.5034(4) 0.1135(10) 0.1164(2) 0.026(2) Uani 1 1 d .
H14A H 0.5397 0.0412 0.1166 0.032 Uiso 1 1 calc R
H14B H 0.5106 0.1973 0.1010 0.032 Uiso 1 1 calc R
C15 C 0.4808(4) 0.3007(10) 0.1547(2) 0.029(2) Uani 1 1 d .
H15A H 0.4702 0.3525 0.1327 0.035 Uiso 1 1 calc R
C16 C 0.4681(4) 0.3797(9) 0.1861(2) 0.026(2) Uani 1 1 d .
C17 C 0.4163(5) 0.4829(10) 0.1792(3) 0.036(2) Uani 1 1 d .
H17A H 0.3927 0.4972 0.1556 0.043 Uiso 1 1 calc R
C18 C 0.3996(5) 0.5635(13) 0.2067(3) 0.047(3) Uani 1 1 d .
H18A H 0.3626 0.6285 0.2021 0.057 Uiso 1 1 calc R
C19 C 0.4352(5) 0.5515(12) 0.2405(3) 0.043(3) Uani 1 1 d .
H19A H 0.4239 0.6094 0.2591 0.052 Uiso 1 1 calc R
C20 C 0.4883(5) 0.4539(10) 0.2473(3) 0.033(2) Uani 1 1 d .
H20A H 0.5135 0.4471 0.2709 0.039 Uiso 1 1 calc R
C21 C 0.5055(4) 0.3664(10) 0.2210(2) 0.025(2) Uani 1 1 d .
C22 C 0.5970(4) 0.2336(10) 0.2784(2) 0.024(2) Uani 1 1 d .
C23 C 0.5691(4) 0.1299(10) 0.2976(2) 0.031(2) Uani 1 1 d .
H23A H 0.5392 0.0578 0.2856 0.037 Uiso 1 1 calc R
C24 C 0.5852(5) 0.1322(12) 0.3347(3) 0.038(2) Uani 1 1 d .
H24A H 0.5661 0.0616 0.3481 0.046 Uiso 1 1 calc R
C25 C 0.6283(5) 0.2356(12) 0.3518(2) 0.038(3) Uani 1 1 d .
H25A H 0.6384 0.2371 0.3771 0.046 Uiso 1 1 calc R
C26 C 0.6575(5) 0.3378(12) 0.3330(3) 0.040(3) Uani 1 1 d .
H26A H 0.6883 0.4078 0.3451 0.049 Uiso 1 1 calc R
C27 C 0.6416(5) 0.3370(11) 0.2966(2) 0.034(2) Uani 1 1 d .
H27A H 0.6612 0.4078 0.2835 0.041 Uiso 1 1 calc R
C28 C 0.6419(4) 0.3317(10) 0.2162(2) 0.025(2) Uani 1 1 d .
C29 C 0.7042(5) 0.2638(12) 0.2230(3) 0.040(3) Uani 1 1 d .
H29A H 0.7098 0.1703 0.2345 0.048 Uiso 1 1 calc R
C30 C 0.7573(5) 0.3327(15) 0.2128(3) 0.051(3) Uani 1 1 d .
H30A H 0.7997 0.2869 0.2175 0.061 Uiso 1 1 calc R
C31 C 0.7493(6) 0.4682(14) 0.1959(3) 0.053(3) Uani 1 1 d .
H31A H 0.7864 0.5150 0.1891 0.063 Uiso 1 1 calc R
C32 C 0.6882(6) 0.5363(12) 0.1886(3) 0.051(3) Uani 1 1 d .
H32A H 0.6830 0.6286 0.1766 0.062 Uiso 1 1 calc R
C33 C 0.6349(5) 0.4700(11) 0.1990(3) 0.036(2) Uani 1 1 d .
H33A H 0.5929 0.5177 0.1944 0.043 Uiso 1 1 calc R
C34 C 0.3198(4) 0.0963(11) 0.1028(2) 0.034(2) Uani 1 1 d .
H34A H 0.3184 -0.0132 0.1029 0.040 Uiso 1 1 calc R
H34B H 0.2822 0.1327 0.0847 0.040 Uiso 1 1 calc R
C35 C 0.3142(4) 0.1557(11) 0.1397(2) 0.029(2) Uani 1 1 d .
H35A H 0.3507 0.1149 0.1578 0.035 Uiso 1 1 calc R
H35B H 0.3185 0.2648 0.1399 0.035 Uiso 1 1 calc R
C36 C 0.2507(5) -0.0087(10) 0.1655(2) 0.030(2) Uani 1 1 d .
H36A H 0.2929 -0.0551 0.1716 0.036 Uiso 1 1 calc R
C37 C 0.1953(4) -0.0868(10) 0.1769(2) 0.029(2) Uani 1 1 d .
C38 C 0.2170(5) -0.1861(11) 0.2054(3) 0.036(2) Uani 1 1 d .
H38A H 0.2629 -0.1932 0.2156 0.043 Uiso 1 1 calc R
C39 C 0.1712(5) -0.2732(11) 0.2185(3) 0.042(3) Uani 1 1 d .
H39A H 0.1858 -0.3397 0.2376 0.050 Uiso 1 1 calc R
C40 C 0.1057(5) -0.2626(12) 0.2038(3) 0.043(3) Uani 1 1 d .
H40A H 0.0744 -0.3216 0.2128 0.052 Uiso 1 1 calc R
C41 C 0.0839(5) -0.1648(11) 0.1754(3) 0.036(2) Uani 1 1 d .
H41A H 0.0379 -0.1588 0.1655 0.043 Uiso 1 1 calc R
C42 C 0.1274(4) -0.0780(10) 0.1617(2) 0.028(2) Uani 1 1 d .
C43 C 0.0108(4) 0.0809(10) 0.1259(2) 0.026(2) Uani 1 1 d .
C44 C -0.0062(5) 0.1546(11) 0.1547(3) 0.035(2) Uani 1 1 d .
H44A H 0.0275 0.1793 0.1746 0.042 Uiso 1 1 calc R
C45 C -0.0720(5) 0.1928(11) 0.1551(3) 0.039(3) Uani 1 1 d .
H45A H -0.0831 0.2421 0.1750 0.047 Uiso 1 1 calc R
C46 C -0.1197(5) 0.1583(12) 0.1264(3) 0.043(3) Uani 1 1 d .
H46A H -0.1642 0.1873 0.1262 0.051 Uiso 1 1 calc R
C47 C -0.1050(5) 0.0815(12) 0.0974(3) 0.046(3) Uani 1 1 d .
H47A H -0.1391 0.0564 0.0778 0.056 Uiso 1 1 calc R
C48 C -0.0389(5) 0.0418(10) 0.0977(3) 0.033(2) Uani 1 1 d .
H48A H -0.0282 -0.0126 0.0784 0.040 Uiso 1 1 calc R
C49 C 0.0950(4) -0.0622(10) 0.0847(2) 0.028(2) Uani 1 1 d .
C50 C 0.0993(5) -0.2126(11) 0.0860(3) 0.038(3) Uani 1 1 d .
H50A H 0.1055 -0.2627 0.1082 0.046 Uiso 1 1 calc R
C51 C 0.0944(5) -0.2923(13) 0.0543(3) 0.054(3) Uani 1 1 d .
H51A H 0.0982 -0.3970 0.0554 0.065 Uiso 1 1 calc R
C52 C 0.0845(5) -0.2246(14) 0.0222(3) 0.051(3) Uani 1 1 d .
H52A H 0.0796 -0.2806 0.0009 0.061 Uiso 1 1 calc R
C53 C 0.0817(6) -0.0784(14) 0.0213(3) 0.060(3) Uani 1 1 d .
H53A H 0.0766 -0.0284 -0.0009 0.071 Uiso 1 1 calc R
C54 C 0.0861(6) 0.0008(12) 0.0519(3) 0.054(3) Uani 1 1 d .
H54A H 0.0828 0.1055 0.0502 0.064 Uiso 1 1 calc R
C55 C 0.3748(5) 0.2176(10) 0.0596(2) 0.030(2) Uani 1 1 d .
H55A H 0.4176 0.2632 0.0573 0.036 Uiso 1 1 calc R
H55B H 0.3419 0.2982 0.0585 0.036 Uiso 1 1 calc R
C56 C 0.3519(5) 0.1113(10) 0.0271(2) 0.031(2) Uani 1 1 d .
H56A H 0.3909 0.0601 0.0210 0.037 Uiso 1 1 calc R
H56B H 0.3212 0.0357 0.0332 0.037 Uiso 1 1 calc R
C57 C 0.2551(5) 0.2126(10) -0.0054(2) 0.029(2) Uani 1 1 d .
H57A H 0.2362 0.1521 0.0103 0.034 Uiso 1 1 calc R
C58 C 0.2097(4) 0.3084(9) -0.0288(2) 0.0211(19) Uani 1 1 d .
C59 C 0.1439(5) 0.2646(11) -0.0355(2) 0.036(2) Uani 1 1 d .
H59A H 0.1324 0.1732 -0.0261 0.043 Uiso 1 1 calc R
C60 C 0.0943(5) 0.3501(13) -0.0557(3) 0.042(3) Uani 1 1 d .
H60A H 0.0495 0.3173 -0.0604 0.050 Uiso 1 1 calc R
C61 C 0.1120(5) 0.4863(12) -0.0688(3) 0.040(3) Uani 1 1 d .
H61A H 0.0789 0.5459 -0.0829 0.048 Uiso 1 1 calc R
C62 C 0.1762(4) 0.5339(11) -0.0615(3) 0.034(2) Uani 1 1 d .
H62A H 0.1868 0.6272 -0.0704 0.040 Uiso 1 1 calc R
C63 C 0.2270(4) 0.4491(11) -0.0414(2) 0.029(2) Uani 1 1 d .
C64 C 0.3097(4) 0.6796(11) -0.0589(2) 0.031(2) Uani 1 1 d .
C65 C 0.3235(4) 0.6619(12) -0.0930(2) 0.034(2) Uani 1 1 d .
H65A H 0.3365 0.5676 -0.1001 0.041 Uiso 1 1 calc R
C66 C 0.3184(5) 0.7789(10) -0.1166(2) 0.032(2) Uani 1 1 d .
H66A H 0.3279 0.7663 -0.1398 0.038 Uiso 1 1 calc R
C67 C 0.2990(5) 0.9155(11) -0.1056(2) 0.034(2) Uani 1 1 d .
H67A H 0.2956 0.9975 -0.1214 0.041 Uiso 1 1 calc R
C68 C 0.2845(5) 0.9347(11) -0.0722(3) 0.035(2) Uani 1 1 d .
H68A H 0.2697 1.0281 -0.0655 0.042 Uiso 1 1 calc R
C69 C 0.2917(5) 0.8167(11) -0.0481(3) 0.035(2) Uani 1 1 d .
H69A H 0.2842 0.8308 -0.0247 0.042 Uiso 1 1 calc R
C70 C 0.3171(4) 0.5901(10) 0.0147(2) 0.025(2) Uani 1 1 d .
C71 C 0.2618(5) 0.6132(12) 0.0298(2) 0.038(3) Uani 1 1 d .
H71A H 0.2186 0.5968 0.0163 0.046 Uiso 1 1 calc R
C72 C 0.2699(5) 0.6599(12) 0.0644(3) 0.041(3) Uani 1 1 d .
H72A H 0.2318 0.6762 0.0745 0.049 Uiso 1 1 calc R
C73 C 0.3313(5) 0.6837(10) 0.0848(3) 0.035(2) Uani 1 1 d .
H73A H 0.3356 0.7129 0.1090 0.042 Uiso 1 1 calc R
C74 C 0.3856(5) 0.6656(11) 0.0705(2) 0.035(2) Uani 1 1 d .
H74A H 0.4283 0.6856 0.0842 0.043 Uiso 1 1 calc R
C75 C 0.3788(4) 0.6172(11) 0.0353(2) 0.033(2) Uani 1 1 d .
H75A H 0.4174 0.6026 0.0255 0.040 Uiso 1 1 calc R

loop_
_atom_site_aniso_label
_atom_site_aniso_U_11
_atom_site_aniso_U_22
_atom_site_aniso_U_33
_atom_site_aniso_U_23
_atom_site_aniso_U_13
_atom_site_aniso_U_12
W1 0.0246(2) 0.0239(2) 0.01998(19) 0.00037(16) 0.00253(14) -0.00007(16)
W2 0.0222(2) 0.0284(2) 0.0249(2) 0.00085(17) 0.00510(15) -0.00192(16)
W3 0.0260(2) 0.0347(2) 0.0229(2) 0.00086(17) 0.00551(16) 0.00415(17)
P1 0.0227(12) 0.0283(13) 0.0204(12) -0.0006(10) 0.0022(9) -0.0014(10)
P2 0.0246(13) 0.0292(13) 0.0270(13) 0.0030(11) 0.0043(10) -0.0021(10)
P3 0.0228(12) 0.0348(14) 0.0222(12) 0.0007(11) 0.0045(9) 0.0013(11)
O1 0.042(5) 0.056(5) 0.051(5) 0.007(4) 0.026(4) 0.012(4)
O2 0.046(5) 0.042(4) 0.036(4) 0.013(4) 0.000(3) -0.001(3)
O3 0.030(4) 0.073(6) 0.040(4) 0.003(4) 0.011(3) -0.003(4)
O4 0.074(6) 0.040(5) 0.033(4) -0.001(4) -0.004(4) -0.003(4)
O5 0.040(4) 0.034(4) 0.044(4) -0.006(3) 0.009(3) -0.014(3)
O6 0.068(6) 0.066(6) 0.032(4) -0.011(4) 0.020(4) -0.023(4)
O7 0.032(4) 0.040(4) 0.064(5) 0.007(4) 0.011(4) 0.007(3)
O8 0.060(5) 0.056(5) 0.024(4) 0.006(4) 0.009(3) 0.004(4)
O9 0.060(5) 0.039(4) 0.031(4) 0.001(3) -0.007(4) -0.006(4)
O10 0.040(4) 0.067(5) 0.042(4) 0.014(4) 0.017(4) 0.001(4)
O11 0.037(4) 0.061(5) 0.040(4) 0.006(4) -0.001(4) 0.001(4)
O12 0.058(5) 0.051(5) 0.047(5) 0.001(4) 0.015(4) 0.020(4)
N1 0.025(4) 0.026(4) 0.021(4) 0.001(3) 0.004(3) -0.001(3)
N2 0.016(4) 0.043(5) 0.023(4) -0.005(4) 0.000(3) -0.001(3)
N3 0.027(4) 0.038(5) 0.018(4) -0.005(3) 0.001(3) 0.003(4)
N4 0.022(4) 0.036(4) 0.017(4) 0.001(3) 0.004(3) -0.003(3)
C1 0.049(7) 0.032(6) 0.027(5) 0.003(4) 0.015(5) -0.001(5)
C2 0.032(6) 0.029(5) 0.031(5) -0.005(5) 0.002(4) -0.007(4)
C3 0.046(6) 0.030(6) 0.024(5) 0.009(4) 0.001(5) -0.009(5)
C4 0.040(6) 0.027(5) 0.028(5) 0.003(5) 0.005(4) 0.002(4)
C5 0.025(5) 0.045(7) 0.030(5) -0.005(5) 0.007(4) 0.010(5)
C6 0.031(6) 0.029(6) 0.039(6) 0.005(5) 0.004(4) -0.006(4)
C7 0.024(5) 0.038(6) 0.036(6) -0.001(5) 0.013(4) -0.009(5)
C8 0.019(5) 0.028(5) 0.041(6) 0.000(5) 0.000(4) 0.004(4)
C9 0.030(5) 0.036(6) 0.038(6) 0.001(5) 0.009(5) 0.006(5)
C10 0.022(5) 0.053(7) 0.032(5) 0.002(5) 0.001(4) 0.005(5)
C11 0.034(6) 0.044(6) 0.027(5) 0.009(5) 0.016(5) 0.009(5)
C12 0.051(6) 0.025(5) 0.022(5) 0.002(4) 0.000(4) 0.005(5)
C13 0.022(5) 0.035(5) 0.021(5) 0.000(4) 0.007(4) 0.005(4)
C14 0.025(5) 0.029(5) 0.025(5) 0.001(4) 0.007(4) -0.002(4)
C15 0.021(5) 0.038(6) 0.029(5) 0.009(4) 0.004(4) -0.003(4)
C16 0.027(5) 0.015(5) 0.034(5) 0.003(4) 0.002(4) -0.002(4)
C17 0.032(6) 0.030(6) 0.043(6) 0.004(5) -0.001(5) 0.004(4)
C18 0.039(6) 0.051(7) 0.049(7) -0.014(6) 0.002(5) 0.008(5)
C19 0.048(7) 0.044(7) 0.037(6) -0.016(5) 0.006(5) 0.007(5)
C20 0.036(6) 0.027(5) 0.034(5) -0.004(4) 0.003(4) 0.005(4)
C21 0.024(5) 0.024(5) 0.027(5) -0.001(4) 0.007(4) 0.002(4)
C22 0.019(5) 0.028(5) 0.025(5) -0.005(4) 0.001(4) 0.001(4)
C23 0.028(5) 0.031(5) 0.034(5) -0.001(5) 0.007(4) 0.001(4)
C24 0.041(6) 0.044(6) 0.034(6) 0.005(5) 0.017(5) 0.004(5)
C25 0.045(6) 0.052(7) 0.017(5) -0.006(5) 0.004(4) 0.003(5)
C26 0.036(6) 0.050(7) 0.031(6) -0.001(5) -0.003(5) -0.005(5)
C27 0.036(6) 0.037(6) 0.028(5) 0.000(5) 0.005(4) -0.010(5)
C28 0.020(5) 0.038(5) 0.019(4) -0.005(4) 0.008(4) -0.005(4)
C29 0.032(6) 0.051(7) 0.036(6) -0.009(5) 0.005(5) -0.007(5)
C30 0.023(6) 0.077(9) 0.053(7) -0.005(7) 0.010(5) -0.002(6)
C31 0.046(7) 0.067(9) 0.053(7) -0.014(6) 0.029(6) -0.031(6)
C32 0.061(8) 0.041(7) 0.058(8) 0.008(6) 0.028(6) -0.010(6)
C33 0.036(6) 0.040(6) 0.033(6) 0.000(5) 0.010(4) -0.008(5)
C34 0.022(5) 0.046(6) 0.033(5) -0.017(5) 0.006(4) -0.002(4)
C35 0.016(5) 0.039(6) 0.030(5) -0.004(5) 0.002(4) -0.003(4)
C36 0.032(5) 0.033(6) 0.025(5) -0.006(4) 0.004(4) 0.005(4)
C37 0.029(5) 0.034(6) 0.026(5) 0.001(4) 0.010(4) 0.004(4)
C38 0.031(6) 0.045(6) 0.032(6) 0.011(5) 0.007(4) 0.006(5)
C39 0.041(6) 0.039(6) 0.046(6) 0.014(5) 0.009(5) 0.008(5)
C40 0.037(6) 0.052(7) 0.045(7) 0.006(6) 0.020(5) -0.007(5)
C41 0.025(5) 0.042(6) 0.041(6) 0.005(5) 0.009(4) -0.001(5)
C42 0.028(5) 0.025(5) 0.030(5) 0.000(4) 0.008(4) -0.001(4)
C43 0.024(5) 0.024(5) 0.029(5) 0.006(4) 0.006(4) -0.002(4)
C44 0.028(5) 0.045(6) 0.034(6) -0.007(5) 0.009(4) -0.007(5)
C45 0.038(6) 0.037(6) 0.047(7) 0.003(5) 0.016(5) 0.000(5)
C46 0.017(5) 0.052(7) 0.058(7) 0.025(6) 0.005(5) 0.010(5)
C47 0.026(6) 0.060(7) 0.049(7) -0.016(6) -0.005(5) 0.005(5)
C48 0.030(5) 0.035(6) 0.035(5) -0.010(5) 0.005(4) -0.001(4)
C49 0.023(5) 0.031(5) 0.032(5) -0.002(4) 0.008(4) -0.005(4)
C50 0.028(6) 0.041(7) 0.045(6) 0.001(5) 0.005(5) 0.006(5)
C51 0.035(6) 0.045(7) 0.080(9) -0.028(7) 0.007(6) 0.013(5)
C52 0.047(7) 0.071(9) 0.033(6) -0.016(6) 0.006(5) -0.006(6)
C53 0.097(10) 0.051(8) 0.031(6) -0.008(6) 0.013(6) -0.021(7)
C54 0.081(9) 0.040(7) 0.037(6) 0.002(6) 0.004(6) -0.013(6)
C55 0.033(5) 0.033(6) 0.023(5) 0.004(4) 0.002(4) 0.011(4)
C56 0.039(6) 0.038(6) 0.017(5) 0.000(4) 0.009(4) 0.003(5)
C57 0.034(6) 0.027(5) 0.026(5) -0.001(4) 0.009(4) -0.003(4)
C58 0.024(5) 0.025(5) 0.015(4) 0.000(4) 0.005(3) -0.001(4)
C59 0.035(6) 0.044(6) 0.029(5) -0.004(5) 0.007(4) -0.004(5)
C60 0.022(5) 0.059(7) 0.042(6) -0.004(6) 0.001(5) -0.002(5)
C61 0.028(6) 0.055(7) 0.035(6) -0.004(5) -0.002(4) 0.013(5)
C62 0.021(5) 0.042(6) 0.037(6) 0.002(5) 0.004(4) 0.006(4)
C63 0.021(5) 0.044(6) 0.021(5) 0.001(4) 0.002(4) 0.007(4)
C64 0.031(5) 0.040(6) 0.023(5) 0.010(4) 0.006(4) -0.003(4)
C65 0.028(5) 0.041(6) 0.030(5) 0.003(5) 0.000(4) 0.004(5)
C66 0.032(5) 0.040(6) 0.024(5) 0.008(5) 0.007(4) 0.004(5)
C67 0.038(6) 0.030(6) 0.034(6) 0.009(5) 0.003(4) -0.003(5)
C68 0.040(6) 0.028(5) 0.037(6) 0.003(5) 0.008(5) -0.002(5)
C69 0.036(6) 0.042(6) 0.028(5) -0.006(5) 0.007(4) -0.002(5)
C70 0.025(5) 0.025(5) 0.028(5) 0.006(4) 0.009(4) 0.003(4)
C71 0.024(5) 0.061(7) 0.029(5) -0.006(5) 0.006(4) -0.004(5)
C72 0.040(6) 0.058(7) 0.031(6) -0.010(5) 0.021(5) -0.004(5)
C73 0.039(6) 0.039(6) 0.029(5) -0.003(5) 0.010(5) -0.003(5)
C74 0.030(6) 0.039(6) 0.034(6) -0.002(5) -0.002(4) 0.002(5)
C75 0.020(5) 0.043(6) 0.038(6) -0.004(5) 0.008(4) -0.008(4)

loop_
_atom_type_symbol
_atom_type_description
_atom_type_scat_dispersion_real
_atom_type_scat_dispersion_imag
_atom_type_scat_source
C C 0.0033 0.0016 'International Tables Vol C Tables 4.2.6.8 and 6.1.1.4'
H H 0.0000 0.0000 'International Tables Vol C Tables 4.2.6.8 and 6.1.1.4'
N N 0.0061 0.0033 'International Tables Vol C Tables 4.2.6.8 and 6.1.1.4'
O O 0.0106 0.0060 'International Tables Vol C Tables 4.2.6.8 and 6.1.1.4'
P P 0.1023 0.0942 'International Tables Vol C Tables 4.2.6.8 and 6.1.1.4'
W W -0.8490 6.8722 'International Tables Vol C Tables 4.2.6.8 and 6.1.1.4'

loop_
_geom_angle_atom_site_label_1
_geom_angle_atom_site_label_2
_geom_angle_atom_site_label_3
_geom_angle
C2 W1 C4 86.4(4)
C2 W1 C3 85.0(4)
C4 W1 C3 91.0(4)
C2 W1 C1 85.1(4)
C4 W1 C1 87.4(4)
C3 W1 C1 170.1(4)
C2 W1 N1 179.1(3)
C4 W1 N1 94.4(3)
C3 W1 N1 94.5(3)
C1 W1 N1 95.4(3)
C2 W1 P1 99.8(3)
C4 W1 P1 173.4(3)
C3 W1 P1 91.9(3)
C1 W1 P1 90.6(3)
N1 W1 P1 79.40(19)
C7 W2 C5 89.2(4)
C7 W2 C8 87.9(4)
C5 W2 C8 87.8(4)
C7 W2 C6 88.2(4)
C5 W2 C6 86.5(4)
C8 W2 C6 173.1(4)
C7 W2 N2 172.8(3)
C5 W2 N2 96.9(3)
C8 W2 N2 96.2(3)
C6 W2 N2 88.2(3)
C7 W2 P2 92.6(3)
C5 W2 P2 176.9(3)
C8 W2 P2 94.7(3)
C6 W2 P2 91.1(3)
N2 W2 P2 81.1(2)
C10 W3 C12 93.0(4)
C10 W3 C11 86.7(4)
C12 W3 C11 84.1(4)
C10 W3 C9 83.5(4)
C12 W3 C9 91.4(4)
C11 W3 C9 169.0(4)
C10 W3 N3 175.0(4)
C12 W3 N3 91.9(3)
C11 W3 N3 93.1(3)
C9 W3 N3 97.1(3)
C10 W3 P3 96.4(3)
C12 W3 P3 169.6(3)
C11 W3 P3 100.9(3)
C9 W3 P3 85.2(3)
N3 W3 P3 78.74(19)
C21 P1 C28 103.4(4)
C21 P1 C22 103.3(4)
C28 P1 C22 102.7(4)
C21 P1 W1 108.8(3)
C28 P1 W1 116.6(3)
C22 P1 W1 120.2(3)
C42 P2 C43 105.0(4)
C42 P2 C49 104.0(4)
C43 P2 C49 102.3(4)
C42 P2 W2 109.6(3)
C43 P2 W2 113.5(3)
C49 P2 W2 120.9(3)
C64 P3 C63 101.8(4)
C64 P3 C70 104.4(4)
C63 P3 C70 101.5(4)
C64 P3 W3 120.6(3)
C63 P3 W3 106.2(3)
C70 P3 W3 119.3(3)
C15 N1 C14 114.0(7)
C15 N1 W1 130.0(6)
C14 N1 W1 115.5(5)
C36 N2 C35 113.9(8)
C36 N2 W2 129.6(6)
C35 N2 W2 116.2(6)
C57 N3 C56 113.9(8)
C57 N3 W3 129.2(6)
C56 N3 W3 116.9(5)
C55 N4 C13 114.4(7)
C55 N4 C34 113.2(7)
C13 N4 C34 115.0(7)
O1 C1 W1 172.8(9)
O2 C2 W1 178.0(8)
O3 C3 W1 173.9(8)
O4 C4 W1 176.6(9)
O5 C5 W2 177.1(9)
O6 C6 W2 175.5(8)
O7 C7 W2 178.5(8)
O8 C8 W2 173.6(8)
O9 C9 W3 171.1(9)
O10 C10 W3 177.0(8)
O11 C11 W3 170.3(8)
O12 C12 W3 175.9(9)
N4 C13 C14 112.1(7)
N1 C14 C13 110.7(7)
N1 C15 C16 127.8(8)
C17 C16 C21 119.3(9)
C17 C16 C15 114.8(8)
C21 C16 C15 125.8(8)
C18 C17 C16 120.0(9)
C19 C18 C17 121.1(10)
C18 C19 C20 119.3(10)
C21 C20 C19 121.9(9)
C20 C21 C16 118.2(8)
C20 C21 P1 122.5(7)
C16 C21 P1 119.2(7)
C23 C22 C27 119.3(8)
C23 C22 P1 118.8(7)
C27 C22 P1 121.8(7)
C22 C23 C24 119.3(9)
C25 C24 C23 120.2(9)
C24 C25 C26 121.1(9)
C27 C26 C25 119.1(9)
C26 C27 C22 121.1(9)
C29 C28 C33 118.9(9)
C29 C28 P1 117.6(7)
C33 C28 P1 123.5(7)
C30 C29 C28 119.8(11)
C29 C30 C31 120.3(11)
C32 C31 C30 120.8(10)
C33 C32 C31 119.6(11)
C32 C33 C28 120.5(10)
N4 C34 C35 108.9(7)
N2 C35 C34 110.4(7)
N2 C36 C37 128.4(9)
C42 C37 C38 119.6(8)
C42 C37 C36 127.7(8)
C38 C37 C36 112.6(8)
C39 C38 C37 120.1(9)
C40 C39 C38 119.7(10)
C39 C40 C41 120.4(10)
C42 C41 C40 121.6(9)
C41 C42 C37 118.6(9)
C41 C42 P2 121.3(7)
C37 C42 P2 120.0(7)
C48 C43 C44 118.8(8)
C48 C43 P2 122.3(7)
C44 C43 P2 118.7(7)
C43 C44 C45 121.2(9)
C46 C45 C44 118.9(10)
C45 C46 C47 121.6(9)
C46 C47 C48 118.7(9)
C43 C48 C47 120.6(9)
C54 C49 C50 116.7(10)
C54 C49 P2 121.4(8)
C50 C49 P2 121.9(8)
C49 C50 C51 119.2(10)
C52 C51 C50 121.9(11)
C53 C52 C51 118.3(11)
C52 C53 C54 120.5(12)
C49 C54 C53 123.3(11)
N4 C55 C56 114.7(7)
N3 C56 C55 108.6(7)
N3 C57 C58 127.7(8)
C59 C58 C63 119.3(8)
C59 C58 C57 115.7(8)
C63 C58 C57 124.6(8)
C58 C59 C60 122.0(10)
C59 C60 C61 118.3(9)
C62 C61 C60 120.7(9)
C61 C62 C63 121.9(10)
C62 C63 C58 117.8(8)
C62 C63 P3 121.9(8)
C58 C63 P3 120.3(6)
C69 C64 C65 119.7(9)
C69 C64 P3 122.2(7)
C65 C64 P3 118.1(8)
C66 C65 C64 121.4(10)
C65 C66 C67 118.1(9)
C68 C67 C66 121.4(9)
C67 C68 C69 120.1(9)
C64 C69 C68 119.3(9)
C75 C70 C71 118.1(8)
C75 C70 P3 118.1(7)
C71 C70 P3 123.7(7)
C72 C71 C70 119.6(9)
C73 C72 C71 121.9(9)
C74 C73 C72 119.6(9)
C73 C74 C75 119.7(9)
C70 C75 C74 121.1(9)

loop_
_geom_bond_atom_site_label_1
_geom_bond_atom_site_label_2
_geom_bond_distance
W1 C2 1.972(10)
W1 C4 1.978(10)
W1 C3 2.025(11)
W1 C1 2.051(11)
W1 N1 2.275(7)
W1 P1 2.495(2)
W2 C7 1.955(10)
W2 C5 2.021(11)
W2 C8 2.041(10)
W2 C6 2.043(10)
W2 N2 2.271(7)
W2 P2 2.497(2)
W3 C10 1.969(10)
W3 C12 2.008(10)
W3 C11 2.020(10)
W3 C9 2.032(10)
W3 N3 2.286(8)
W3 P3 2.483(2)
P1 C21 1.820(9)
P1 C28 1.824(9)
P1 C22 1.833(9)
P2 C42 1.827(9)
P2 C43 1.829(9)
P2 C49 1.851(9)
P3 C64 1.834(9)
P3 C63 1.838(9)
P3 C70 1.844(9)
O1 C1 1.138(11)
O2 C2 1.162(11)
O3 C3 1.158(12)
O4 C4 1.166(11)
O5 C5 1.141(11)
O6 C6 1.159(11)
O7 C7 1.177(11)
O8 C8 1.143(11)
O9 C9 1.150(11)
O10 C10 1.164(11)
O11 C11 1.162(11)
O12 C12 1.151(11)
N1 C15 1.302(11)
N1 C14 1.487(10)
N2 C36 1.282(11)
N2 C35 1.485(10)
N3 C57 1.293(11)
N3 C56 1.474(11)
N4 C55 1.451(10)
N4 C13 1.457(10)
N4 C34 1.468(11)
C13 C14 1.529(11)
C15 C16 1.466(12)
C16 C17 1.402(12)
C16 C21 1.411(12)
C17 C18 1.378(14)
C18 C19 1.361(14)
C19 C20 1.388(13)
C20 C21 1.382(12)
C22 C23 1.382(12)
C22 C27 1.396(12)
C23 C24 1.396(12)
C24 C25 1.365(14)
C25 C26 1.378(14)
C26 C27 1.367(12)
C28 C29 1.398(13)
C28 C33 1.409(13)
C29 C30 1.377(14)
C30 C31 1.381(16)
C31 C32 1.378(15)
C32 C33 1.372(14)
C34 C35 1.535(12)
C36 C37 1.476(13)
C37 C42 1.406(12)
C37 C38 1.417(12)
C38 C39 1.391(13)
C39 C40 1.359(14)
C40 C41 1.406(13)
C41 C42 1.367(12)
C43 C48 1.379(12)
C43 C44 1.392(12)
C44 C45 1.396(13)
C45 C46 1.359(14)
C46 C47 1.391(14)
C47 C48 1.403(13)
C49 C54 1.358(13)
C49 C50 1.363(13)
C50 C51 1.398(14)
C51 C52 1.352(16)
C52 C53 1.323(15)
C53 C54 1.360(15)
C55 C56 1.571(12)
C57 C58 1.448(12)
C58 C59 1.383(12)
C58 C63 1.430(12)
C59 C60 1.390(13)
C60 C61 1.404(14)
C61 C62 1.365(13)
C62 C63 1.400(12)
C64 C69 1.380(13)
C64 C65 1.399(12)
C65 C66 1.383(13)
C66 C67 1.389(13)
C67 C68 1.379(13)
C68 C69 1.397(13)
C70 C75 1.380(12)
C70 C71 1.386(12)
C71 C72 1.369(12)
C72 C73 1.365(13)
C73 C74 1.345(13)
C74 C75 1.396(12)
